data_2003036
loop_
_publ_author_name
'Kashino, Setsuo'
'Taka, Jun-ichiro'
'Yoshida, Tadanori'
'Kubozono, Yoshihiro'
'Ishida, Hiroyuki'
'Maeda, Hironobu'

_publ_section_title
;
 Structure of Ammonium Hydrogen Succinate at 80 and 20 K
;
_journal_coeditor_code OA0011
_journal_issue 6
_journal_name_full 'Acta Crystallographica Section B'
_journal_page_first 889
_journal_page_last 894
_journal_paper_doi 10.1107/S0108768198005448
_journal_volume 54
_journal_year 1998
_chemical_formula_iupac 'N H4 1+, C4 H5 O4 1-'
_chemical_formula_moiety 'N H4 1+, C4 H5 O4 1-'
_chemical_formula_sum 'C4 H9 N O4'
_chemical_formula_weight 135.12
_chemical_name_systematic ' Ammonium Hydrogen Succinate'
_space_group_IT_number 2
_symmetry_cell_setting triclinic
_symmetry_space_group_name_Hall '-P 1'
_symmetry_space_group_name_H-M 'P -1'
_atom_type_scat_source IntTabIV
_cell_angle_alpha 91.840(10)
_cell_angle_beta 92.730(10)
_cell_angle_gamma 101.200(10)
_cell_formula_units_Z 2
_cell_length_a 7.4600(10)
_cell_length_b 8.805(2)
_cell_length_c 4.6768(5)
_cell_measurement_reflns_used 25
_cell_measurement_temperature 20
_cell_measurement_theta_max 11.5
_cell_measurement_theta_min 10
_cell_volume 300.74(9)
_diffrn_measurement_device 'Huber off-center'
_diffrn_measurement_method \w/2\q
_diffrn_radiation_type 'Mo K\a'
_diffrn_radiation_wavelength 0.71073
_diffrn_reflns_av_R_equivalents 0.020
_diffrn_reflns_limit_h_max 12
_diffrn_reflns_limit_h_min -12
_diffrn_reflns_limit_k_max 13
_diffrn_reflns_limit_k_min -13
_diffrn_reflns_limit_l_max 8
_diffrn_reflns_limit_l_min 0
_diffrn_reflns_number 3814
_diffrn_reflns_theta_max 39.1
_diffrn_standards_decay_% 0
_diffrn_standards_interval_count 97
_diffrn_standards_number 3
_exptl_absorpt_coefficient_mu 0.134
_exptl_absorpt_correction_type none
_exptl_crystal_colour colorless
_exptl_crystal_density_diffrn 1.492
_exptl_crystal_density_method 'not measured'
_exptl_crystal_description prism
_exptl_crystal_F_000 144
_exptl_crystal_size_max 0.43
_exptl_crystal_size_mid 0.33
_exptl_crystal_size_min 0.30
_refine_diff_density_max 0.42
_refine_diff_density_min -0.28
_refine_ls_extinction_coef 0.488E-4
_refine_ls_extinction_method 'I~corr~ = I~o~(1+gI~c~)'
_refine_ls_goodness_of_fit_ref 1.79
_refine_ls_hydrogen_treatment refall
_refine_ls_number_parameters 123
_refine_ls_number_reflns 2819
_refine_ls_R_factor_gt 0.034
_refine_ls_shift/su_max 0.032
_refine_ls_structure_factor_coef F
_refine_ls_weighting_details w=1/\s^2^(F)
_refine_ls_weighting_scheme sigma
_refine_ls_wR_factor_ref 0.034
_reflns_number_gt 2819
_reflns_number_total 3497
_reflns_threshold_expression I>3.0\s(I)
_cod_data_source_file oa0011.cif
_cod_data_source_block 20K
_cod_original_cell_volume 300.73(8)
_cod_original_formula_sum 'C4 H9 N1 O4'
_cod_database_code 2003036

loop_
_symmetry_equiv_pos_as_xyz
x,y,z
-x,-y,-z

loop_
_atom_site_label
_atom_site_fract_x
_atom_site_fract_y
_atom_site_fract_z
_atom_site_U_iso_or_equiv
_atom_site_adp_type
_atom_site_occupancy
_atom_site_type_symbol
O1 0.30253(8) 0.03031(7) 0.25050(10) 0.0129(3) Uani 1.0 O
O2 0.03270(8) 0.10164(7) 0.19920(10) 0.0093(3) Uani 1.0 O
O3 0.41362(8) 0.41599(7) 0.17230(10) 0.0093(3) Uani 1.0 O
O4 0.27367(8) 0.61416(7) 0.25720(10) 0.0096(3) Uani 1.0 O
N1 0.32920(10) 0.80970(10) -0.2224(2) 0.0134(3) Uani 1.0 N
C1 0.19400(10) 0.11230(10) 0.3232(2) 0.0099(3) Uani 1.0 C
C2 0.23970(10) 0.22960(10) 0.5716(2) 0.0074(3) Uani 1.0 C
C3 0.18610(10) 0.38464(9) 0.5162(2) 0.0070(3) Uani 1.0 C
C4 0.29810(10) 0.48080(10) 0.3014(2) 0.0079(3) Uani 1.0 C
H1 0.023(4) 0.032(3) 0.063(6) 0.022(7) Uiso 0.5 H
H2 0.373(2) 0.2420(10) 0.623(2) 0.016(3) Uiso 1.0 H
H3 0.1690(10) 0.1850(10) 0.729(2) 0.010(3) Uiso 1.0 H
H4 0.054(2) 0.3710(10) 0.455(2) 0.019(3) Uiso 1.0 H
H5 0.1930(10) 0.4510(10) 0.698(2) 0.012(3) Uiso 1.0 H
H6 0.478(4) 0.471(3) 0.054(6) 0.027(8) Uiso 0.5 H
H7 0.298(2) 0.754(2) -0.385(4) 0.059(5) Uiso 1.0 H
H8 0.245(2) 0.870(2) -0.181(3) 0.046(4) Uiso 1.0 H
H9 0.448(2) 0.872(2) -0.240(3) 0.046(4) Uiso 1.0 H
H10 0.328(2) 0.737(2) -0.069(3) 0.034(4) Uiso 1.0 H

loop_
_atom_site_aniso_label
_atom_site_aniso_U_11
_atom_site_aniso_U_22
_atom_site_aniso_U_33
_atom_site_aniso_U_12
_atom_site_aniso_U_13
_atom_site_aniso_U_23
_atom_site_aniso_type_symbol
O1 0.0102(3) 0.0106(3) 0.0163(3) -0.0017(2) 0.0058(2) -0.0068(2) O
O2 0.0114(3) 0.0076(3) 0.0075(3) -0.0008(2) 0.0011(2) -0.0025(2) O
O3 0.0074(2) 0.0130(3) 0.0072(3) 0.0008(2) 0.0024(2) 0.0029(2) O
O4 0.0110(3) 0.0086(3) 0.0082(3) -0.0005(2) -0.0009(2) 0.0025(2) O
N1 0.0149(4) 0.0093(3) 0.0186(4) 0.0063(3) 0.0098(3) 0.0047(3) N
C1 0.0138(4) 0.0057(3) 0.0082(3) -0.0040(3) 0.0059(3) -0.0013(2) C
C2 0.0095(3) 0.0056(3) 0.0060(3) -0.0009(2) 0.0016(2) -0.0011(2) C
C3 0.0075(3) 0.0062(3) 0.0062(3) -0.0007(2) 0.0014(2) -0.0002(2) C
C4 0.0061(3) 0.0105(3) 0.0051(3) -0.0026(2) -0.0021(2) 0.0007(2) C

loop_
_geom_angle_atom_site_label_1
_geom_angle_atom_site_label_2
_geom_angle_atom_site_label_3
_geom_angle
_geom_angle_publ_flag
O1 C1 O2 123.09(8) yes
O1 C1 C2 121.63(8) yes
O2 C1 C2 115.26(7) yes
O3 C4 O4 124.09(8) yes
O3 C4 C3 116.20(7) yes
O4 C4 C3 119.70(7) yes
C1 C2 C3 114.29(7) yes
C2 C3 C4 114.91(7) yes
C1 O2 H1 106(2) no
C4 O3 H6 116(2) no
H7 N1 H8 112.0(10) no
H7 N1 H9 108.0(10) no
H7 N1 H10 107.0(10) no
H8 N1 H9 111.0(10) no
H8 N1 H10 107.0(10) no
H9 N1 H10 112.0(10) no
C1 C2 H2 107.6(6) no
C1 C2 H3 106.0(6) no
C3 C2 H2 111.4(6) no
C3 C2 H3 107.2(6) no
H2 C2 H3 110.2(9) no
C2 C3 H4 111.2(7) no
C2 C3 H5 111.9(6) no
C4 C3 H4 109.0(7) no
C4 C3 H5 107.4(6) no
H4 C3 H5 101.5(9) no

loop_
_geom_bond_atom_site_label_1
_geom_bond_atom_site_label_2
_geom_bond_distance
_geom_bond_publ_flag
C1 C2 1.5110(10) yes
C2 C3 1.5220(10) yes
C3 C4 1.5110(10) yes
C1 O1 1.2370(10) yes
C1 O2 1.2950(10) yes
C4 O3 1.2850(10) yes
C4 O4 1.2450(10) yes
O2 H1 0.86(2) no
O3 H6 0.85(3) no
N1 H7 0.89(2) no
N1 H8 0.92(2) no
N1 H9 0.96(2) no
N1 H10 0.970(10) no
C2 H2 0.990(10) no
C2 H3 0.980(10) no
C3 H4 1.000(10) no
C3 H5 1.010(10) no

loop_
_geom_hbond_atom_site_label_D
_geom_hbond_atom_site_label_H
_geom_hbond_atom_site_label_A
_geom_hbond_site_symmetry_A
_geom_hbond_distance_DH
_geom_hbond_distance_HA
_geom_hbond_distance_DA
_geom_hbond_angle_DHA
O2 H1 O2 2_555 0.86(2) 1.65(2) 2.5050(10) 170(3)
O3 H6 O3 2_665 0.85(3) 1.61(3) 2.4610(10) 175(3)
N1 H9 O1 2_665 0.96(2) 1.90(2) 2.8450(10) 171.0(10)
N1 H10 O4 1_555 0.970(10) 1.910(10) 2.8680(10) 166.0(10)
N1 H7 O4 1_554 0.89(2) 2.02(2) 2.9020(10) 169.0(10)
N1 H8 O2 2_565 0.92(2) 2.14(2) 2.9580(10) 149.0(10)
N1 H8 O1 1_565 0.92(2) 2.40(2) 2.9360(10) 117.0(10)

loop_
_geom_torsion_atom_site_label_1
_geom_torsion_atom_site_label_2
_geom_torsion_atom_site_label_3
_geom_torsion_atom_site_label_4
_geom_torsion
_geom_torsion_publ_flag
O1 C1 C2 C3 137.30(8) no
O2 C1 C2 C3 -44.50(10) no
O3 C4 C3 C2 5.90(10) no
O4 C4 C3 C2 -174.74(7) no
C1 C2 C3 C4 -69.70(9) no
